data_4129095
loop_
_publ_author_name
'Heskia, Alice'
'Maris, Thierry'
'Aguiar, Pedro M.'
'Wuest, James D.'

_publ_section_title
;
 Building Large Structures with Curved Aromatic Surfaces by Complexing
 Metals with Phosphangulene.
;
_journal_name_full 'Journal of the American Chemical Society'
_journal_paper_doi 10.1021/jacs.9b08179
_journal_year 2019
_chemical_formula_moiety 'C72 H36 Cu2 I2 O12 P4, C7 H8'
_chemical_formula_sum 'C79 H44 Cu2 I2 O12 P4'
_chemical_formula_weight 1689.90
_space_group_crystal_system tetragonal
_space_group_IT_number 84
_space_group_name_Hall '-P 4c'
_space_group_name_H-M_alt 'P 42/m'
_atom_sites_solution_hydrogens geom
_atom_sites_solution_primary dual
_audit_creation_date 2019-07-23
_audit_creation_method
;
Olex2 1.2
(compiled 2018.05.29 svn.r3508 for OlexSys, GUI svn.r5506)
;
_cell_angle_alpha 90
_cell_angle_beta 90
_cell_angle_gamma 90
_cell_formula_units_Z 2
_cell_length_a 13.9038(7)
_cell_length_b 13.9038(7)
_cell_length_c 17.3483(9)
_cell_measurement_reflns_used 9779
_cell_measurement_temperature 150
_cell_measurement_theta_max 61.077
_cell_measurement_theta_min 2.766
_cell_volume 3353.7(3)
_computing_cell_refinement
'SAINT (2013) V8.38A; Integration Software for Single Crystal Data. Bruker AXS Inc., Madison, WI 53719-1173.'
_computing_data_collection
;
APEX 2 (2013) Bruker AXS Inc., Madison, WI 53719-1173.
;
_computing_data_reduction
'SAINT (2013) V8.38A; Integration Software for Single Crystal Data. Bruker AXS Inc., Madison, WI 53719-1173.'
_computing_molecular_graphics 'Olex2 (Dolomanov et al., 2009)'
_computing_publication_material 'Olex2 (Dolomanov et al., 2009)'
_computing_structure_refinement 'XL (Sheldrick, 2008)'
_computing_structure_solution 'XT (Sheldrick, 2015)'
_diffrn_ambient_temperature 150
_diffrn_detector 'CMOS Area detector'
_diffrn_detector_area_resol_mean 10.24
_diffrn_detector_type 'Bruker Photon 100 CMOS Detector'
_diffrn_measured_fraction_theta_full 1.000
_diffrn_measured_fraction_theta_max 0.997
_diffrn_measurement_device 'k-geometry diffractometer'
_diffrn_measurement_device_type 'Bruker Venture Metaljet'
_diffrn_measurement_method '\w and \f scans'
_diffrn_radiation_collimation 'Focusing mirrors'
_diffrn_radiation_monochromator 'Helios MX Mirror Optics'
_diffrn_radiation_probe x-ray
_diffrn_radiation_type GaK\a
_diffrn_radiation_wavelength 1.34139
_diffrn_reflns_av_R_equivalents 0.0650
_diffrn_reflns_av_unetI/netI 0.0287
_diffrn_reflns_Laue_measured_fraction_full 1.000
_diffrn_reflns_Laue_measured_fraction_max 0.997
_diffrn_reflns_limit_h_max 18
_diffrn_reflns_limit_h_min -18
_diffrn_reflns_limit_k_max 18
_diffrn_reflns_limit_k_min -18
_diffrn_reflns_limit_l_max 22
_diffrn_reflns_limit_l_min -22
_diffrn_reflns_number 50926
_diffrn_reflns_point_group_measured_fraction_full 1.000
_diffrn_reflns_point_group_measured_fraction_max 0.997
_diffrn_reflns_theta_full 53.594
_diffrn_reflns_theta_max 61.060
_diffrn_reflns_theta_min 2.765
_diffrn_source 'Metal Jet'
_diffrn_source_target Ga
_diffrn_source_type 'Gallium Liquid Metal Jet Source'
_exptl_absorpt_coefficient_mu 9.346
_exptl_absorpt_correction_T_max 0.2626
_exptl_absorpt_correction_T_min 0.0974
_exptl_absorpt_correction_type multi-scan
_exptl_absorpt_process_details
'SADABS-2016/2 (Bruker,2016/2) was used for absorption correction. wR2(int) was 0.1547 before and 0.1045 after correction. The Ratio of minimum to maximum transmission is 0.3709. The \l/2 correction factor is Not present.'
_exptl_crystal_colour 'clear light colourless'
_exptl_crystal_colour_lustre clear
_exptl_crystal_colour_modifier light
_exptl_crystal_colour_primary colourless
_exptl_crystal_density_diffrn 1.673
_exptl_crystal_description Block
_exptl_crystal_F_000 1676
_exptl_crystal_size_max 0.12
_exptl_crystal_size_mid 0.09
_exptl_crystal_size_min 0.09
_refine_diff_density_max 1.596
_refine_diff_density_min -0.889
_refine_diff_density_rms 0.111
_refine_ls_extinction_coef 0.00066(11)
_refine_ls_extinction_expression Fc^*^=kFc[1+0.001xFc^2^\l^3^/sin(2\q)]^-1/4^
_refine_ls_extinction_method 'SHELXL-2018/3 (Sheldrick 2018)'
_refine_ls_goodness_of_fit_ref 1.102
_refine_ls_hydrogen_treatment constr
_refine_ls_matrix_type full
_refine_ls_number_parameters 274
_refine_ls_number_reflns 4020
_refine_ls_number_restraints 86
_refine_ls_restrained_S_all 1.094
_refine_ls_R_factor_all 0.0486
_refine_ls_R_factor_gt 0.0458
_refine_ls_shift/su_max 0.000
_refine_ls_shift/su_mean 0.000
_refine_ls_structure_factor_coef Fsqd
_refine_ls_weighting_details 'w=1/[\s^2^(Fo^2^)+(0.0917P)^2^+1.7862P] where P=(Fo^2^+2Fc^2^)/3'
_refine_ls_weighting_scheme calc
_refine_ls_wR_factor_gt 0.1340
_refine_ls_wR_factor_ref 0.1377
_reflns_Friedel_coverage 0.000
_reflns_number_gt 3665
_reflns_number_total 4020
_reflns_threshold_expression 'I > 2\s(I)'
_cod_data_source_file ja9b08179_si_001.cif
_cod_data_source_block jw2058
_cod_depositor_comments
;
The following automatic conversions were performed:

data item '_diffrn_radiation_probe' value 'X-ray' was changed to
'x-ray' in accordance with the
/home/data/users/saulius/crontab/automatic-downloads/rss-feeds/ACS/lib/dictionaries/cif_core.dic
dictionary named 'cif_core.dic' version 2.4.2 last updated on
2011-04-26.

Automatic conversion script
Id: cif_fix_values 6909 2019-04-08 15:41:33Z antanas 
;
_cod_original_cell_volume 3353.7(4)
_cod_database_code 4129095
_shelx_shelxl_version_number 2018/3
_shelx_space_group_comment
;
The symmetry employed for this shelxl refinement is uniquely defined
by the following loop, which should always be used as a source of
symmetry information in preference to the above space-group names.
They are only intended as comments.
;
_shelx_estimated_absorpt_t_max 0.487
_shelx_estimated_absorpt_t_min 0.400
_olex2_refinement_description
;
1. Fixed Uiso
 At 1.2 times of:
  All C(H) groups
 At 1.5 times of:
  All C(H,H,H) groups
2. Restrained distances
 C1C-C7C
 1.5 with sigma of 0.002
 C2C-C7C \\sim C6C-C7C
 with sigma of 0.002
3. Uiso/Uaniso restraints and constraints
C1C \\sim C2C \\sim C3C \\sim C4C \\sim C5C \\sim C6C: within 2A with sigma of
0.002 and sigma for terminal atoms of 0.002
C1C \\sim C2C \\sim C3C \\sim C4C \\sim C5C \\sim C6C \\sim C7C: within 2A with
sigma of 0.002 and sigma for terminal atoms of 0.002
Uanis(C1C) \\sim Ueq, Uanis(C2C) \\sim Ueq, Uanis(C3C) \\sim Ueq, Uanis(C4C)
\\sim Ueq, Uanis(C5C) \\sim Ueq, Uanis(C6C) \\sim Ueq, Uanis(C7C) \\sim Ueq:
with sigma of 0.002 and sigma for terminal atoms of 0.004
4. Others
 Fixed Sof: C1C(0.25) C2C(0.25) H2C(0.25) C3C(0.25) H3C(0.25) C4C(0.25)
 H4C(0.25) C5C(0.25) H5C(0.25) C6C(0.25) H6C(0.25) C7C(0.25) H7CA(0.25)
 H7CB(0.25) H7CC(0.25)
5.a Me refined with riding coordinates:
 C7C(H7CA,H7CB,H7CC)
5.b Aromatic/amide H refined with riding coordinates:
 C3A(H3A), C3B(H3B), C4A(H4A), C4B(H4B), C5A(H5A), C5B(H5B), C9A(H9A),
 C9B(H9B), C10A(H10A), C10B(H10B), C2C(H2C), C3C(H3C), C4C(H4C), C5C(H5C),
 C6C(H6C)
5.c Fitted hexagon refined as free rotating group:
 C1C(C2C,C3C,C4C,C5C,C6C)
;
_olex2_submission_special_instructions 'No special instructions were received'

loop_
_space_group_symop_operation_xyz
'x, y, z'
'-x, -y, z'
'-y, x, z+1/2'
'y, -x, z+1/2'
'-x, -y, -z'
'x, y, -z'
'y, -x, -z-1/2'
'-y, x, -z-1/2'

loop_
_atom_site_label
_atom_site_type_symbol
_atom_site_fract_x
_atom_site_fract_y
_atom_site_fract_z
_atom_site_U_iso_or_equiv
_atom_site_adp_type
_atom_site_occupancy
_atom_site_site_symmetry_order
_atom_site_calc_flag
_atom_site_refinement_flags_posn
_atom_site_refinement_flags_adp
_atom_site_refinement_flags_occupancy
_atom_site_disorder_assembly
_atom_site_disorder_group
I1 I 0.500000 1.000000 0.62738(2) 0.04622(14) Uani 1 2 d S T P . .
Cu1 Cu 0.43046(4) 0.92350(4) 0.500000 0.03834(18) Uani 1 2 d S T P . .
P1A P 0.26760(7) 0.91916(7) 0.500000 0.0372(2) Uani 1 2 d S T P . .
P1B P 0.49266(7) 0.77220(7) 0.500000 0.0361(2) Uani 1 2 d S T P . .
O1A O 0.2125(2) 0.7085(2) 0.500000 0.0474(7) Uani 1 2 d S T P . .
O1B O 0.7096(2) 0.7836(2) 0.500000 0.0434(7) Uani 1 2 d S T P . .
O2A O 0.17127(18) 1.00481(19) 0.63872(14) 0.0481(5) Uani 1 1 d . . . . .
O2B O 0.43775(16) 0.65616(17) 0.63850(13) 0.0437(5) Uani 1 1 d . . . . .
C1A C 0.2089(2) 0.8543(2) 0.57572(17) 0.0410(6) Uani 1 1 d . . . . .
C1B C 0.5711(2) 0.7357(2) 0.57592(17) 0.0384(6) Uani 1 1 d . . . . .
C2A C 0.1712(2) 0.9035(3) 0.63832(18) 0.0436(6) Uani 1 1 d . . . . .
C2B C 0.5338(2) 0.6850(2) 0.63846(18) 0.0412(6) Uani 1 1 d . . . . .
C3A C 0.1299(2) 0.8553(3) 0.6994(2) 0.0517(8) Uani 1 1 d . . . . .
H3A H 0.106848 0.889091 0.743287 0.062 Uiso 1 1 calc R . . . .
C3B C 0.5926(3) 0.6618(2) 0.69996(18) 0.0455(7) Uani 1 1 d . . . . .
H3B H 0.567171 0.630764 0.744273 0.055 Uiso 1 1 calc R . . . .
C4A C 0.1232(3) 0.7556(3) 0.6948(2) 0.0566(9) Uani 1 1 d . . . . .
H4A H 0.098941 0.720688 0.737697 0.068 Uiso 1 1 calc R . . . .
C4B C 0.6904(3) 0.6851(2) 0.69561(19) 0.0480(7) Uani 1 1 d . . . . .
H4B H 0.730515 0.673243 0.738904 0.058 Uiso 1 1 calc R . . . .
C5A C 0.1509(3) 0.7059(3) 0.6293(2) 0.0526(8) Uani 1 1 d . . . . .
H5A H 0.142374 0.638270 0.625953 0.063 Uiso 1 1 calc R . . . .
C5B C 0.7301(3) 0.7250(2) 0.62949(18) 0.0461(7) Uani 1 1 d . . . . .
H5B H 0.797495 0.735592 0.625853 0.055 Uiso 1 1 calc R . . . .
C6A C 0.1914(2) 0.7568(2) 0.56864(19) 0.0431(6) Uani 1 1 d . . . . .
C6B C 0.6695(2) 0.7492(2) 0.56864(18) 0.0415(6) Uani 1 1 d . . . . .
C7A C 0.1822(3) 1.0154(3) 0.500000 0.0401(8) Uani 1 2 d S T P . .
C7B C 0.4253(3) 0.6621(3) 0.500000 0.0384(8) Uani 1 2 d S T P . .
C8A C 0.1438(2) 1.0483(2) 0.56935(19) 0.0428(6) Uani 1 1 d . . . . .
C8B C 0.4035(2) 0.6178(2) 0.56909(18) 0.0405(6) Uani 1 1 d . . . . .
C9A C 0.0757(2) 1.1211(2) 0.5700(2) 0.0515(8) Uani 1 1 d . . . . .
H9A H 0.050629 1.144698 0.617330 0.062 Uiso 1 1 calc R . . . .
C9B C 0.3485(2) 0.5346(2) 0.5700(2) 0.0459(7) Uani 1 1 d . . . . .
H9B H 0.330752 0.504978 0.617264 0.055 Uiso 1 1 calc R . . . .
C10A C 0.0449(3) 1.1588(4) 0.500000 0.0540(12) Uani 1 2 d S T P . .
H10A H 0.001708 1.211685 0.500000 0.065 Uiso 1 2 calc RS T P . .
C10B C 0.3202(3) 0.4962(3) 0.500000 0.0470(10) Uani 1 2 d S T P . .
H10B H 0.279671 0.441134 0.500000 0.056 Uiso 1 2 calc RS T P . .
C1C C 0.4717(9) 0.9749(10) 1.0387(5) 0.0727(19) Uani 0.25 1 d D U . A -1
C2C C 0.4206(7) 0.9249(8) 0.9827(6) 0.073(2) Uani 0.25 1 d DG U . A -1
H2C H 0.372572 0.879898 0.997525 0.087 Uiso 0.25 1 calc R . . A -1
C3C C 0.4396(10) 0.9407(10) 0.9051(5) 0.073(2) Uani 0.25 1 d G U . A -1
H3C H 0.404659 0.906519 0.866847 0.087 Uiso 0.25 1 calc R . . A -1
C4C C 0.5098(11) 1.0065(12) 0.8834(5) 0.073(2) Uani 0.25 1 d G U . A -1
H4C H 0.522867 1.017339 0.830380 0.087 Uiso 0.25 1 calc R . . A -1
C5C C 0.5610(8) 1.0565(9) 0.9394(6) 0.072(2) Uani 0.25 1 d G U . A -1
H5C H 0.608990 1.101536 0.924591 0.086 Uiso 0.25 1 calc R . . A -1
C6C C 0.5419(8) 1.0407(9) 1.0170(6) 0.071(2) Uani 0.25 1 d DG U . A -1
H6C H 0.576903 1.074916 1.055270 0.085 Uiso 0.25 1 calc R . . A -1
C7C C 0.4548(12) 0.9540(12) 1.1225(5) 0.073(2) Uani 0.25 1 d D U . A -1
H7CA H 0.496335 0.995208 1.153955 0.110 Uiso 0.25 1 calc R . . A -1
H7CB H 0.387291 0.966724 1.135224 0.110 Uiso 0.25 1 calc R . . A -1
H7CC H 0.469624 0.886338 1.133026 0.110 Uiso 0.25 1 calc R . . A -1

loop_
_atom_site_aniso_label
_atom_site_aniso_U_11
_atom_site_aniso_U_22
_atom_site_aniso_U_33
_atom_site_aniso_U_23
_atom_site_aniso_U_13
_atom_site_aniso_U_12
I1 0.0617(2) 0.04613(18) 0.0309(2) 0.000 0.000 -0.00712(10)
Cu1 0.0380(3) 0.0385(3) 0.0385(3) 0.000 0.000 -0.0008(2)
P1A 0.0362(5) 0.0420(5) 0.0334(5) 0.000 0.000 -0.0010(4)
P1B 0.0431(5) 0.0355(5) 0.0296(5) 0.000 0.000 0.0006(4)
O1A 0.0467(16) 0.0426(15) 0.0528(19) 0.000 0.000 0.0026(12)
O1B 0.0473(15) 0.0486(16) 0.0342(15) 0.000 0.000 -0.0087(12)
O2A 0.0525(13) 0.0559(13) 0.0357(11) -0.0067(10) 0.0005(9) -0.0034(10)
O2B 0.0468(11) 0.0500(12) 0.0343(10) 0.0027(9) 0.0027(9) -0.0021(9)
C1A 0.0397(13) 0.0484(15) 0.0349(14) 0.0042(12) -0.0037(11) -0.0044(11)
C1B 0.0442(14) 0.0363(12) 0.0347(13) -0.0028(11) -0.0011(11) 0.0009(10)
C2A 0.0434(15) 0.0541(17) 0.0332(14) 0.0025(13) -0.0043(12) -0.0023(12)
C2B 0.0468(15) 0.0428(14) 0.0341(14) -0.0021(11) 0.0020(12) 0.0029(12)
C3A 0.0470(16) 0.073(2) 0.0350(15) 0.0049(15) -0.0012(13) -0.0044(15)
C3B 0.0586(18) 0.0483(16) 0.0297(14) 0.0009(12) -0.0022(13) 0.0003(13)
C4A 0.0493(17) 0.077(2) 0.0431(18) 0.0197(17) -0.0001(14) -0.0029(16)
C4B 0.0595(18) 0.0485(16) 0.0362(15) -0.0015(12) -0.0107(13) -0.0007(14)
C5A 0.0476(17) 0.0518(18) 0.058(2) 0.0159(15) -0.0045(14) -0.0042(14)
C5B 0.0489(16) 0.0477(16) 0.0418(17) -0.0004(12) -0.0070(12) -0.0036(13)
C6A 0.0386(13) 0.0479(15) 0.0428(16) 0.0027(12) -0.0043(12) 0.0005(11)
C6B 0.0488(15) 0.0407(14) 0.0350(14) -0.0027(11) -0.0010(12) -0.0049(11)
C7A 0.0380(18) 0.043(2) 0.039(2) 0.000 0.000 -0.0032(15)
C7B 0.0405(19) 0.0378(18) 0.037(2) 0.000 0.000 0.0001(15)
C8A 0.0390(13) 0.0476(15) 0.0419(16) -0.0048(12) 0.0013(12) -0.0036(11)
C8B 0.0433(14) 0.0428(14) 0.0353(15) 0.0007(11) 0.0023(11) 0.0022(11)
C9A 0.0441(16) 0.0499(17) 0.060(2) -0.0108(15) 0.0083(14) -0.0032(13)
C9B 0.0483(15) 0.0423(14) 0.0470(18) 0.0072(13) 0.0016(13) -0.0020(12)
C10A 0.040(2) 0.047(2) 0.075(4) 0.000 0.000 0.0042(18)
C10B 0.046(2) 0.040(2) 0.055(3) 0.000 0.000 -0.0020(17)
C1C 0.071(2) 0.071(2) 0.076(2) 0.0006(13) 0.0005(13) 0.0018(13)
C2C 0.071(2) 0.072(2) 0.074(2) 0.0010(14) 0.0007(14) 0.0023(13)
C3C 0.072(2) 0.073(2) 0.074(2) 0.0007(14) 0.0010(14) 0.0031(14)
C4C 0.072(2) 0.073(2) 0.073(2) 0.0006(14) 0.0011(14) 0.0028(14)
C5C 0.071(2) 0.072(2) 0.072(2) 0.0003(14) 0.0016(14) 0.0034(14)
C6C 0.071(2) 0.070(2) 0.073(2) 0.0009(14) 0.0011(14) 0.0020(13)
C7C 0.071(3) 0.072(3) 0.077(3) 0.000(2) 0.000(2) 0.003(2)

loop_
_atom_type_symbol
_atom_type_description
_atom_type_scat_dispersion_real
_atom_type_scat_dispersion_imag
_atom_type_scat_source
C C 0.0137 0.0070 'International Tables Vol C Tables 4.2.6.8 and 6.1.1.4'
H H 0.0000 0.0000 'International Tables Vol C Tables 4.2.6.8 and 6.1.1.4'
Cu Cu -2.7968 3.6870 'International Tables Vol C Tables 4.2.6.8 and 6.1.1.4'
I I 0.0030 5.4349 'International Tables Vol C Tables 4.2.6.8 and 6.1.1.4'
O O 0.0390 0.0250 'International Tables Vol C Tables 4.2.6.8 and 6.1.1.4'
P P 0.2543 0.3332 'International Tables Vol C Tables 4.2.6.8 and 6.1.1.4'

loop_
_geom_angle_atom_site_label_1
_geom_angle_atom_site_label_2
_geom_angle_atom_site_label_3
_geom_angle
_geom_angle_site_symmetry_1
_geom_angle_site_symmetry_3
Cu1 I1 Cu1 66.09(2) . 5_676
I1 Cu1 I1 113.91(2) . 5_676
I1 Cu1 Cu1 56.958(12) 5_676 5_676
I1 Cu1 Cu1 56.957(12) . 5_676
P1A Cu1 I1 112.170(19) . .
P1A Cu1 I1 112.170(19) . 5_676
P1A Cu1 Cu1 133.79(5) . 5_676
P1A Cu1 P1B 110.82(5) . .
P1B Cu1 I1 103.52(2) . .
P1B Cu1 I1 103.52(2) . 5_676
P1B Cu1 Cu1 115.38(4) . 5_676
C1A P1A Cu1 117.99(10) . .
C1A P1A Cu1 117.99(10) 6_556 .
C1A P1A C1A 94.4(2) 6_556 .
C7A P1A Cu1 130.06(14) . .
C7A P1A C1A 94.24(14) . .
C7A P1A C1A 94.24(14) . 6_556
C1B P1B Cu1 119.73(10) . .
C1B P1B Cu1 119.73(10) 6_556 .
C1B P1B C1B 95.16(19) . 6_556
C1B P1B C7B 94.38(13) . .
C1B P1B C7B 94.38(13) 6_556 .
C7B P1B Cu1 126.17(14) . .
C6A O1A C6A 116.8(3) . 6_556
C6B O1B C6B 116.7(3) . 6_556
C8A O2A C2A 115.3(2) . .
C2B O2B C8B 115.8(2) . .
C2A C1A P1A 119.9(2) . .
C6A C1A P1A 120.6(3) . .
C6A C1A C2A 119.1(3) . .
C2B C1B P1B 119.4(2) . .
C6B C1B P1B 119.8(2) . .
C6B C1B C2B 120.4(3) . .
C1A C2A O2A 119.8(3) . .
C3A C2A O2A 118.8(3) . .
C3A C2A C1A 121.3(3) . .
C1B C2B O2B 120.1(3) . .
C3B C2B O2B 119.9(3) . .
C3B C2B C1B 119.9(3) . .
C2A C3A C4A 117.9(4) . .
C2B C3B C4B 118.6(3) . .
C5A C4A C3A 121.7(3) . .
C5B C4B C3B 121.6(3) . .
C4A C5A C6A 118.8(3) . .
C4B C5B C6B 118.8(3) . .
C1A C6A O1A 120.6(3) . .
C1A C6A C5A 120.3(3) . .
C5A C6A O1A 119.1(3) . .
C1B C6B O1B 121.1(3) . .
C1B C6B C5B 119.7(3) . .
C5B C6B O1B 119.1(3) . .
C8A C7A P1A 120.0(2) 6_556 .
C8A C7A P1A 120.0(2) . .
C8A C7A C8A 119.3(4) 6_556 .
C8B C7B P1B 119.7(2) 6_556 .
C8B C7B P1B 119.7(2) . .
C8B C7B C8B 120.4(4) . 6_556
C7A C8A O2A 119.6(3) . .
C9A C8A O2A 119.7(3) . .
C9A C8A C7A 120.6(3) . .
C7B C8B O2B 120.1(3) . .
C7B C8B C9B 120.2(3) . .
C9B C8B O2B 119.7(3) . .
C8A C9A C10A 118.5(3) . .
C10B C9B C8B 118.0(3) . .
C9A C10A C9A 121.8(4) . 6_556
C9B C10B C9B 122.7(4) 6_556 .
C2C C1C C6C 120.0 . .
C2C C1C C7C 119.94(9) . .
C6C C1C C7C 119.98(9) . .
C1C C2C C3C 120.0 . .
C2C C3C C4C 120.0 . .
C3C C4C C5C 120.0 . .
C4C C5C C6C 120.0 . .
C5C C6C C1C 120.0 . .

loop_
_geom_bond_atom_site_label_1
_geom_bond_atom_site_label_2
_geom_bond_distance
_geom_bond_site_symmetry_2
I1 Cu1 2.6362(4) .
I1 Cu1 2.6362(4) 5_676
Cu1 Cu1 2.8749(12) 5_676
Cu1 P1A 2.2652(12) .
Cu1 P1B 2.2744(12) .
P1A C1A 1.790(3) .
P1A C1A 1.790(3) 6_556
P1A C7A 1.788(4) .
P1B C1B 1.784(3) 6_556
P1B C1B 1.784(3) .
P1B C7B 1.794(4) .
O1A C6A 1.398(4) .
O1A C6A 1.398(4) 6_556
O1B C6B 1.399(3) .
O1B C6B 1.399(3) 6_556
O2A C2A 1.408(4) .
O2A C8A 1.400(4) .
O2B C2B 1.395(4) .
O2B C8B 1.401(4) .
C1A C2A 1.386(5) .
C1A C6A 1.383(4) .
C1B C2B 1.394(4) .
C1B C6B 1.387(4) .
C2A C3A 1.379(5) .
C2B C3B 1.382(4) .
C3A C4A 1.392(6) .
C3B C4B 1.399(5) .
C4A C5A 1.384(6) .
C4B C5B 1.389(5) .
C5A C6A 1.387(5) .
C5B C6B 1.392(4) .
C7A C8A 1.394(4) .
C7A C8A 1.394(4) 6_556
C7B C8B 1.382(4) 6_556
C7B C8B 1.382(4) .
C8A C9A 1.385(5) .
C8B C9B 1.386(4) .
C9A C10A 1.391(5) .
C9B C10B 1.385(4) .
C1C C2C 1.3900 .
C1C C6C 1.3900 .
C1C C7C 1.501(2) .
C2C C3C 1.3900 .
C3C C4C 1.3900 .
C4C C5C 1.3900 .
C5C C6C 1.3900 .

loop_
_geom_torsion_atom_site_label_1
_geom_torsion_atom_site_label_2
_geom_torsion_atom_site_label_3
_geom_torsion_atom_site_label_4
_geom_torsion
_geom_torsion_site_symmetry_1
_geom_torsion_site_symmetry_4
Cu1 P1A C1A C2A 99.8(2) . .
Cu1 P1A C1A C6A -87.2(3) . .
Cu1 P1A C7A C8A -94.5(3) . .
Cu1 P1A C7A C8A 94.5(3) . 6_556
Cu1 P1B C1B C2B 96.3(2) . .
Cu1 P1B C1B C6B -90.2(2) . .
Cu1 P1B C7B C8B -93.1(3) . .
Cu1 P1B C7B C8B 93.1(3) . 6_556
P1A C1A C2A O2A 5.9(4) . .
P1A C1A C2A C3A -176.6(3) . .
P1A C1A C6A O1A -5.0(4) . .
P1A C1A C6A C5A 176.3(2) . .
P1A C7A C8A O2A -0.9(5) . .
P1A C7A C8A C9A -178.3(3) . .
P1B C1B C2B O2B 5.4(4) . .
P1B C1B C2B C3B -175.8(2) . .
P1B C1B C6B O1B -5.6(4) . .
P1B C1B C6B C5B 176.9(2) . .
P1B C7B C8B O2B -3.0(5) . .
P1B C7B C8B C9B 177.6(3) . .
O2A C2A C3A C4A 174.6(3) . .
O2A C8A C9A C10A -175.8(3) . .
O2B C2B C3B C4B 175.0(3) . .
O2B C8B C9B C10B -176.7(3) . .
C1A P1A C1A C2A -135.2(2) 6_556 .
C1A P1A C1A C6A 37.8(3) 6_556 .
C1A P1A C7A C8A 38.1(3) . .
C1A P1A C7A C8A -132.8(3) . 6_556
C1A P1A C7A C8A -38.1(3) 6_556 6_556
C1A P1A C7A C8A 132.8(3) 6_556 .
C1A C2A C3A C4A -2.9(5) . .
C1B P1B C1B C2B -135.1(2) 6_556 .
C1B P1B C1B C6B 38.5(3) 6_556 .
C1B P1B C7B C8B -39.2(3) 6_556 6_556
C1B P1B C7B C8B 134.7(3) 6_556 .
C1B P1B C7B C8B -134.7(3) . 6_556
C1B P1B C7B C8B 39.2(3) . .
C1B C2B C3B C4B -3.8(5) . .
C2A O2A C8A C7A -46.1(4) . .
C2A O2A C8A C9A 131.3(3) . .
C2A C1A C6A O1A 168.1(3) . .
C2A C1A C6A C5A -10.7(5) . .
C2A C3A C4A C5A -4.2(5) . .
C2B O2B C8B C7B -44.4(4) . .
C2B O2B C8B C9B 135.0(3) . .
C2B C1B C6B O1B 167.9(3) . .
C2B C1B C6B C5B -9.7(4) . .
C2B C3B C4B C5B -4.1(5) . .
C3A C4A C5A C6A 3.7(5) . .
C3B C4B C5B C6B 5.1(5) . .
C4A C5A C6A O1A -174.9(3) . .
C4A C5A C6A C1A 3.9(5) . .
C4B C5B C6B O1B -175.9(3) . .
C4B C5B C6B C1B 1.8(5) . .
C6A O1A C6A C1A -40.0(5) 6_556 .
C6A O1A C6A C5A 138.8(3) 6_556 .
C6A C1A C2A O2A -167.2(3) . .
C6A C1A C2A C3A 10.3(5) . .
C6B O1B C6B C1B -39.0(5) 6_556 .
C6B O1B C6B C5B 138.6(3) 6_556 .
C6B C1B C2B O2B -168.1(3) . .
C6B C1B C2B C3B 10.7(5) . .
C7A P1A C1A C2A -40.6(3) . .
C7A P1A C1A C6A 132.4(3) . .
C7A C8A C9A C10A 1.6(5) . .
C7B P1B C1B C2B -40.3(3) . .
C7B P1B C1B C6B 133.3(3) . .
C7B C8B C9B C10B 2.7(5) . .
C8A O2A C2A C1A 43.4(4) . .
C8A O2A C2A C3A -134.1(3) . .
C8A C7A C8A O2A 170.0(2) 6_556 .
C8A C7A C8A C9A -7.3(6) 6_556 .
C8A C9A C10A C9A 4.4(7) . 6_556
C8B O2B C2B C1B 43.1(4) . .
C8B O2B C2B C3B -135.8(3) . .
C8B C7B C8B O2B 170.9(2) 6_556 .
C8B C7B C8B C9B -8.5(6) 6_556 .
C8B C9B C10B C9B 3.2(7) . 6_556
C1C C2C C3C C4C 0.0 . .
C2C C1C C6C C5C 0.0 . .
C2C C3C C4C C5C 0.0 . .
C3C C4C C5C C6C 0.0 . .
C4C C5C C6C C1C 0.0 . .
C6C C1C C2C C3C 0.0 . .
C7C C1C C2C C3C -176.8(16) . .
C7C C1C C6C C5C 176.8(16) . .
